data_1549682
loop_
_publ_author_name
'Lister, Francis G. A.'
'Eccles, Natasha'
'Pike, Sarah J.'
'Brown, Robert A.'
'Whitehead, George F. S.'
'Raftery, James'
'Webb, Simon J.'
'Clayden, Jonathan'

_publ_section_title
;
 Bis-pyrene probes of foldamer conformation in solution and in
 phospholipid bilayers.
;
_journal_issue 33
_journal_name_full 'Chemical science'
_journal_page_first 6860
_journal_page_last 6870
_journal_paper_doi 10.1039/c8sc02532k
_journal_volume 9
_journal_year 2018
_chemical_absolute_configuration ad
_chemical_formula_moiety 'C69 H69 N7 O8, 3(C H Cl3)'
_chemical_formula_sum 'C72 H72 Cl9 N7 O8'
_chemical_formula_weight 1482.41
_space_group_crystal_system orthorhombic
_space_group_IT_number 19
_space_group_name_Hall 'P 2ac 2ab'
_space_group_name_H-M_alt 'P 21 21 21'
_symmetry_space_group_name_Hall 'P 2ac 2ab'
_symmetry_space_group_name_H-M 'P 21 21 21'
_atom_sites_solution_hydrogens geom
_audit_creation_date 2018-05-04
_audit_creation_method
;
Olex2 1.2
(compiled 2018.04.26 svn.r3504 for OlexSys, GUI svn.r5492)
;
_audit_update_record
;
2018-05-16 deposited with the CCDC.
2018-07-16 downloaded from the CCDC.
;
_cell_angle_alpha 90
_cell_angle_beta 90
_cell_angle_gamma 90
_cell_formula_units_Z 4
_cell_length_a 13.2969(4)
_cell_length_b 22.3943(5)
_cell_length_c 25.1034(6)
_cell_measurement_reflns_used 9868
_cell_measurement_temperature 100.15
_cell_measurement_theta_max 70.15
_cell_measurement_theta_min 3.87
_cell_volume 7475.2(3)
_computing_cell_refinement 'Bruker SAINT'
_computing_data_collection 'Bruker APEX2'
_computing_data_reduction 'Bruker SAINT'
_computing_molecular_graphics 'Olex2 (Dolomanov et al., 2009)'
_computing_publication_material 'Olex2 (Dolomanov et al., 2009)'
_computing_structure_refinement 'ShelXL (Sheldrick, 2015)'
_computing_structure_solution 'SHELXS-97 (Sheldrick, 2008)'
_diffrn_ambient_temperature 100.15
_diffrn_measured_fraction_theta_full 0.998
_diffrn_measured_fraction_theta_max 0.993
_diffrn_measurement_device_type 'Bruker APEX-II CCD'
_diffrn_measurement_method '\f and \w scans'
_diffrn_radiation_type CuK\a
_diffrn_radiation_wavelength 1.54178
_diffrn_reflns_av_R_equivalents 0.0414
_diffrn_reflns_av_unetI/netI 0.0542
_diffrn_reflns_Laue_measured_fraction_full 0.998
_diffrn_reflns_Laue_measured_fraction_max 0.993
_diffrn_reflns_limit_h_max 12
_diffrn_reflns_limit_h_min -16
_diffrn_reflns_limit_k_max 27
_diffrn_reflns_limit_k_min -18
_diffrn_reflns_limit_l_max 30
_diffrn_reflns_limit_l_min -30
_diffrn_reflns_number 35359
_diffrn_reflns_point_group_measured_fraction_full 0.981
_diffrn_reflns_point_group_measured_fraction_max 0.972
_diffrn_reflns_theta_full 67.679
_diffrn_reflns_theta_max 70.141
_diffrn_reflns_theta_min 3.866
_exptl_absorpt_coefficient_mu 3.549
_exptl_absorpt_correction_T_max 0.7533
_exptl_absorpt_correction_T_min 0.4766
_exptl_absorpt_correction_type multi-scan
_exptl_absorpt_process_details
;
SADABS-2008/1 (Bruker,2008) was used for absorption correction.
wR2(int) was 0.0976 before and 0.0590 after correction.
The Ratio of minimum to maximum transmission is 0.6327.
The \l/2 correction factor is 0.0000.
;
_exptl_crystal_colour 'clear colourless'
_exptl_crystal_colour_lustre clear
_exptl_crystal_colour_primary colourless
_exptl_crystal_density_diffrn 1.317
_exptl_crystal_description block
_exptl_crystal_F_000 3080
_exptl_crystal_size_max 0.33
_exptl_crystal_size_mid 0.22
_exptl_crystal_size_min 0.17
_refine_diff_density_max 1.119
_refine_diff_density_min -0.817
_refine_diff_density_rms 0.075
_refine_ls_abs_structure_details
;
 Flack x determined using 4623 quotients [(I+)-(I-)]/[(I+)+(I-)]
 (Parsons, Flack and Wagner, Acta Cryst. B69 (2013) 249-259).
;
_refine_ls_abs_structure_Flack 0.016(8)
_refine_ls_extinction_method none
_refine_ls_goodness_of_fit_ref 1.033
_refine_ls_hydrogen_treatment constr
_refine_ls_matrix_type full
_refine_ls_number_parameters 873
_refine_ls_number_reflns 13829
_refine_ls_number_restraints 0
_refine_ls_restrained_S_all 1.033
_refine_ls_R_factor_all 0.0733
_refine_ls_R_factor_gt 0.0620
_refine_ls_shift/su_max 0.000
_refine_ls_shift/su_mean 0.000
_refine_ls_structure_factor_coef Fsqd
_refine_ls_weighting_details 'w=1/[\s^2^(Fo^2^)+(0.0821P)^2^+10.4853P] where P=(Fo^2^+2Fc^2^)/3'
_refine_ls_weighting_scheme calc
_refine_ls_wR_factor_gt 0.1603
_refine_ls_wR_factor_ref 0.1709
_reflns_Friedel_coverage 0.787
_reflns_Friedel_fraction_full 0.960
_reflns_Friedel_fraction_max 0.946
_reflns_number_gt 12057
_reflns_number_total 13829
_reflns_threshold_expression 'I > 2\s(I)'
_cod_data_source_file c8sc02532k2.cif
_cod_data_source_block s3812ma
_cod_depositor_comments 'Adding full bibliography for 1549682--1549686.cif.'
_cod_database_code 1549682
_shelx_shelxl_version_number 2018/1
_shelx_space_group_comment
;
The symmetry employed for this shelxl refinement is uniquely defined
by the following loop, which should always be used as a source of
symmetry information in preference to the above space-group names.
They are only intended as comments.
;
_shelx_estimated_absorpt_t_max 0.584
_shelx_estimated_absorpt_t_min 0.387
_olex2_refinement_description
;
1. Fixed Uiso
 At 1.2 times of:
  All C(H) groups, All C(H,H) groups, All N(H) groups
 At 1.5 times of:
  All C(H,H,H) groups
2.a Ternary CH refined with riding coordinates:
 C19(H19), C54(H54), C70(H70), C71(H71), C72(H72)
2.b Secondary CH2 refined with riding coordinates:
 C17(H17A,H17B), C20(H20A,H20B), C55(H55A,H55B), C63(H63A,H63B)
2.c Aromatic/amide H refined with riding coordinates:
 C3(H3), C4(H4), C6(H6), C7(H7), C8(H8), C10(H10), C11(H11), C13(H13),
 C14(H14), C23(H23), C24(H24), C26(H26), C27(H27), C28(H28), C30(H30), C31(H31),
  C33(H33), C34(H34), C57(H57), C58(H58), C59(H59), C60(H60), C61(H61),
 C65(H65), C66(H66), C67(H67), C68(H68), C69(H69), N1(H1), N2(H2), N3(H3A),
 N4(H4A), N5(H5), N6(H6A), N7(H7A)
2.d Idealised Me refined as rotating group:
 C39(H39A,H39B,H39C), C40(H40A,H40B,H40C), C43(H43A,H43B,H43C), C44(H44A,H44B,
 H44C), C47(H47A,H47B,H47C), C48(H48A,H48B,H48C), C51(H51A,H51B,H51C), C52(H52A,
 H52B,H52C)
;
_olex2_diffrn_ambient_temperature_device 'Cryostream 700'
_olex2_submission_special_instructions 'No special instructions were received'

loop_
_space_group_symop_operation_xyz
'x, y, z'
'x+1/2, -y+1/2, -z'
'-x, y+1/2, -z+1/2'
'-x+1/2, -y, z+1/2'

loop_
_atom_site_label
_atom_site_type_symbol
_atom_site_fract_x
_atom_site_fract_y
_atom_site_fract_z
_atom_site_U_iso_or_equiv
_atom_site_adp_type
_atom_site_occupancy
_atom_site_site_symmetry_order
_atom_site_calc_flag
_atom_site_refinement_flags_posn
_atom_site_disorder_assembly
_atom_site_disorder_group
C1 C 0.6463(4) -0.2066(2) 0.4715(2) 0.0252(11) Uani 1 1 d . . .
C2 C 0.7433(4) -0.1853(2) 0.4832(2) 0.0238(10) Uani 1 1 d . . .
C3 C 0.8298(5) -0.2006(3) 0.4514(2) 0.0297(12) Uani 1 1 d . . .
H3 H 0.821823 -0.226482 0.421747 0.036 Uiso 1 1 calc R . .
C4 C 0.9220(5) -0.1789(3) 0.4630(2) 0.0346(13) Uani 1 1 d . . .
H4 H 0.977591 -0.190450 0.441536 0.042 Uiso 1 1 calc R . .
C5 C 0.9380(5) -0.1389(3) 0.5069(2) 0.0334(13) Uani 1 1 d . . .
C6 C 1.0341(5) -0.1165(3) 0.5195(3) 0.0435(16) Uani 1 1 d . . .
H6 H 1.090371 -0.127658 0.498333 0.052 Uiso 1 1 calc R . .
C7 C 1.0473(6) -0.0788(4) 0.5621(3) 0.0499(18) Uani 1 1 d . . .
H7 H 1.112298 -0.063583 0.569908 0.060 Uiso 1 1 calc R . .
C8 C 0.9666(6) -0.0629(3) 0.5935(3) 0.0448(17) Uani 1 1 d . . .
H8 H 0.977191 -0.036628 0.622679 0.054 Uiso 1 1 calc R . .
C9 C 0.8692(5) -0.0845(3) 0.5835(2) 0.0342(13) Uani 1 1 d . . .
C10 C 0.7840(5) -0.0706(3) 0.6159(2) 0.0383(14) Uani 1 1 d . . .
H10 H 0.792405 -0.044598 0.645458 0.046 Uiso 1 1 calc R . .
C11 C 0.6928(5) -0.0932(3) 0.6060(2) 0.0349(13) Uani 1 1 d . . .
H11 H 0.638166 -0.083128 0.628657 0.042 Uiso 1 1 calc R . .
C12 C 0.6760(5) -0.1324(2) 0.5614(2) 0.0288(12) Uani 1 1 d . . .
C13 C 0.5813(5) -0.1552(3) 0.5496(2) 0.0318(12) Uani 1 1 d . . .
H13 H 0.525820 -0.145856 0.571945 0.038 Uiso 1 1 calc R . .
C14 C 0.5675(4) -0.1917(2) 0.5054(2) 0.0288(12) Uani 1 1 d . . .
H14 H 0.502230 -0.206979 0.498196 0.035 Uiso 1 1 calc R . .
C15 C 0.7581(4) -0.1473(2) 0.5276(2) 0.0259(11) Uani 1 1 d . . .
C16 C 0.8549(5) -0.1238(3) 0.5393(2) 0.0299(12) Uani 1 1 d . . .
C17 C 0.6255(5) -0.2438(2) 0.4222(2) 0.0292(12) Uani 1 1 d . . .
H17A H 0.669604 -0.279388 0.422089 0.035 Uiso 1 1 calc R . .
H17B H 0.554746 -0.257595 0.422640 0.035 Uiso 1 1 calc R . .
C18 C 0.7073(4) -0.2255(2) 0.3364(2) 0.0231(10) Uani 1 1 d . . .
C19 C 0.7303(4) -0.1807(2) 0.2921(2) 0.0223(10) Uani 1 1 d . . .
H19 H 0.724306 -0.202227 0.257401 0.027 Uiso 1 1 calc R . .
C20 C 0.8402(4) -0.1596(2) 0.29762(19) 0.0227(10) Uani 1 1 d . . .
H20A H 0.844504 -0.129934 0.326770 0.027 Uiso 1 1 calc R . .
H20B H 0.882835 -0.194106 0.307461 0.027 Uiso 1 1 calc R . .
C21 C 0.8802(4) -0.1321(2) 0.2472(2) 0.0222(10) Uani 1 1 d . . .
C22 C 0.9091(4) -0.1684(2) 0.2036(2) 0.0216(10) Uani 1 1 d . . .
C23 C 0.9037(4) -0.2322(2) 0.2052(2) 0.0242(11) Uani 1 1 d . . .
H23 H 0.880263 -0.251251 0.236696 0.029 Uiso 1 1 calc R . .
C24 C 0.9314(4) -0.2663(2) 0.1626(2) 0.0250(11) Uani 1 1 d . . .
H24 H 0.925997 -0.308546 0.164718 0.030 Uiso 1 1 calc R . .
C25 C 0.9686(4) -0.2393(2) 0.1147(2) 0.0238(11) Uani 1 1 d . . .
C26 C 0.9964(5) -0.2734(3) 0.0704(2) 0.0296(12) Uani 1 1 d . . .
H26 H 0.989195 -0.315591 0.071432 0.036 Uiso 1 1 calc R . .
C27 C 1.0343(5) -0.2463(3) 0.0254(2) 0.0338(13) Uani 1 1 d . . .
H27 H 1.053268 -0.270077 -0.004338 0.041 Uiso 1 1 calc R . .
C28 C 1.0451(5) -0.1849(3) 0.0229(2) 0.0318(12) Uani 1 1 d . . .
H28 H 1.071690 -0.166890 -0.008375 0.038 Uiso 1 1 calc R . .
C29 C 1.0168(4) -0.1489(2) 0.0663(2) 0.0270(11) Uani 1 1 d . . .
C30 C 1.0274(4) -0.0849(3) 0.0654(2) 0.0301(12) Uani 1 1 d . . .
H30 H 1.056474 -0.066260 0.035082 0.036 Uiso 1 1 calc R . .
C31 C 0.9971(4) -0.0510(2) 0.1064(2) 0.0281(11) Uani 1 1 d . . .
H31 H 1.003832 -0.008812 0.104335 0.034 Uiso 1 1 calc R . .
C32 C 0.9544(4) -0.0776(2) 0.1538(2) 0.0244(10) Uani 1 1 d . . .
C33 C 0.9242(4) -0.0431(2) 0.1972(2) 0.0277(11) Uani 1 1 d . . .
H33 H 0.928918 -0.000851 0.195545 0.033 Uiso 1 1 calc R . .
C34 C 0.8874(4) -0.0703(2) 0.2431(2) 0.0259(11) Uani 1 1 d . . .
H34 H 0.866600 -0.046168 0.272149 0.031 Uiso 1 1 calc R . .
C35 C 0.9461(4) -0.1408(2) 0.15671(19) 0.0210(10) Uani 1 1 d . . .
C36 C 0.9776(4) -0.1766(2) 0.1123(2) 0.0231(10) Uani 1 1 d . . .
C37 C 0.5710(4) -0.1353(2) 0.27044(19) 0.0227(10) Uani 1 1 d . . .
C38 C 0.5022(4) -0.0804(2) 0.2702(2) 0.0243(11) Uani 1 1 d . . .
C39 C 0.5130(5) -0.0508(2) 0.2156(2) 0.0307(12) Uani 1 1 d . . .
H39A H 0.471138 -0.014790 0.214338 0.046 Uiso 1 1 calc GR . .
H39B H 0.491169 -0.078673 0.187812 0.046 Uiso 1 1 calc GR . .
H39C H 0.583467 -0.039909 0.209676 0.046 Uiso 1 1 calc GR . .
C40 C 0.3938(4) -0.0997(3) 0.2785(3) 0.0368(14) Uani 1 1 d . . .
H40A H 0.386286 -0.116549 0.314310 0.055 Uiso 1 1 calc GR . .
H40B H 0.375789 -0.129835 0.251919 0.055 Uiso 1 1 calc GR . .
H40C H 0.349466 -0.064964 0.274738 0.055 Uiso 1 1 calc GR . .
C41 C 0.5410(4) -0.0517(2) 0.3623(2) 0.0203(10) Uani 1 1 d . . .
C42 C 0.5726(5) -0.0027(2) 0.4016(2) 0.0259(12) Uani 1 1 d . . .
C43 C 0.6375(6) -0.0300(3) 0.4459(2) 0.0385(16) Uani 1 1 d . . .
H43A H 0.703328 -0.041100 0.431308 0.058 Uiso 1 1 calc GR . .
H43B H 0.604190 -0.065666 0.460054 0.058 Uiso 1 1 calc GR . .
H43C H 0.646547 -0.000763 0.474489 0.058 Uiso 1 1 calc GR . .
C44 C 0.4771(6) 0.0237(2) 0.4244(2) 0.0396(16) Uani 1 1 d . . .
H44A H 0.493389 0.059997 0.444469 0.059 Uiso 1 1 calc GR . .
H44B H 0.445146 -0.005344 0.448134 0.059 Uiso 1 1 calc GR . .
H44C H 0.430922 0.033712 0.395282 0.059 Uiso 1 1 calc GR . .
C45 C 0.7132(4) 0.0379(2) 0.34740(19) 0.0204(10) Uani 1 1 d . . .
C46 C 0.7621(4) 0.0954(2) 0.3259(2) 0.0219(10) Uani 1 1 d . . .
C47 C 0.8135(5) 0.1267(2) 0.3733(2) 0.0294(12) Uani 1 1 d . . .
H47A H 0.848340 0.162609 0.360617 0.044 Uiso 1 1 calc GR . .
H47B H 0.862235 0.099523 0.389645 0.044 Uiso 1 1 calc GR . .
H47C H 0.762654 0.138055 0.399659 0.044 Uiso 1 1 calc GR . .
C48 C 0.8398(4) 0.0812(3) 0.2831(2) 0.0311(12) Uani 1 1 d . . .
H48A H 0.806561 0.061794 0.252814 0.047 Uiso 1 1 calc GR . .
H48B H 0.891007 0.054312 0.297744 0.047 Uiso 1 1 calc GR . .
H48C H 0.871821 0.118228 0.271105 0.047 Uiso 1 1 calc GR . .
C49 C 0.6175(4) 0.1169(2) 0.26796(19) 0.0222(10) Uani 1 1 d . . .
C50 C 0.5418(4) 0.1625(2) 0.2465(2) 0.0224(10) Uani 1 1 d . . .
C51 C 0.5932(5) 0.1972(3) 0.2013(2) 0.0316(13) Uani 1 1 d . . .
H51A H 0.544952 0.224842 0.185172 0.047 Uiso 1 1 calc GR . .
H51B H 0.617269 0.169057 0.174210 0.047 Uiso 1 1 calc GR . .
H51C H 0.650294 0.219688 0.215659 0.047 Uiso 1 1 calc GR . .
C52 C 0.4474(5) 0.1314(3) 0.2262(2) 0.0324(12) Uani 1 1 d . . .
H52A H 0.418837 0.106751 0.254679 0.049 Uiso 1 1 calc GR . .
H52B H 0.464566 0.106112 0.195713 0.049 Uiso 1 1 calc GR . .
H52C H 0.397993 0.161488 0.215211 0.049 Uiso 1 1 calc GR . .
C53 C 0.4821(4) 0.1889(2) 0.3364(2) 0.0222(10) Uani 1 1 d . . .
C54 C 0.4496(4) 0.2390(2) 0.3738(2) 0.0237(11) Uani 1 1 d . . .
H54 H 0.454269 0.223922 0.411190 0.028 Uiso 1 1 calc R . .
C55 C 0.3394(4) 0.2548(2) 0.3623(2) 0.0258(11) Uani 1 1 d . . .
H55A H 0.334690 0.272837 0.326414 0.031 Uiso 1 1 calc R . .
H55B H 0.298956 0.217692 0.362229 0.031 Uiso 1 1 calc R . .
C56 C 0.2958(4) 0.2976(2) 0.4025(2) 0.0257(11) Uani 1 1 d . . .
C57 C 0.2956(4) 0.3593(3) 0.3931(2) 0.0316(12) Uani 1 1 d . . .
H57 H 0.318795 0.374570 0.359987 0.038 Uiso 1 1 calc R . .
C58 C 0.2610(5) 0.3980(3) 0.4325(3) 0.0391(14) Uani 1 1 d . . .
H58 H 0.262784 0.439939 0.426600 0.047 Uiso 1 1 calc R . .
C59 C 0.2246(5) 0.3762(3) 0.4797(2) 0.0350(13) Uani 1 1 d . . .
H59 H 0.200920 0.403134 0.506090 0.042 Uiso 1 1 calc R . .
C60 C 0.2218(4) 0.3151(3) 0.4893(2) 0.0314(12) Uani 1 1 d . . .
H60 H 0.196122 0.300033 0.521918 0.038 Uiso 1 1 calc R . .
C61 C 0.2573(4) 0.2763(2) 0.4501(2) 0.0259(11) Uani 1 1 d . . .
H61 H 0.255103 0.234412 0.456184 0.031 Uiso 1 1 calc R . .
C62 C 0.6137(5) 0.2870(2) 0.3721(2) 0.0299(12) Uani 1 1 d . . .
C63 C 0.7677(6) 0.3411(3) 0.3631(4) 0.056(2) Uani 1 1 d . . .
H63A H 0.793372 0.307075 0.384273 0.067 Uiso 1 1 calc R . .
H63B H 0.791997 0.378428 0.379967 0.067 Uiso 1 1 calc R . .
C64 C 0.8078(5) 0.3372(3) 0.3076(4) 0.051(2) Uani 1 1 d . . .
C65 C 0.8184(6) 0.2835(3) 0.2825(4) 0.055(2) Uani 1 1 d . . .
H65 H 0.801996 0.247798 0.301026 0.066 Uiso 1 1 calc R . .
C66 C 0.8523(6) 0.2801(4) 0.2311(4) 0.064(2) Uani 1 1 d . . .
H66 H 0.859857 0.242362 0.214305 0.077 Uiso 1 1 calc R . .
C67 C 0.8761(6) 0.3333(5) 0.2029(4) 0.070(3) Uani 1 1 d . . .
H67 H 0.898832 0.331766 0.167080 0.084 Uiso 1 1 calc R . .
C68 C 0.8658(6) 0.3857(5) 0.2281(5) 0.072(3) Uani 1 1 d . . .
H68 H 0.881761 0.421497 0.209663 0.086 Uiso 1 1 calc R . .
C69 C 0.8330(6) 0.3891(4) 0.2797(4) 0.062(3) Uani 1 1 d . . .
H69 H 0.827253 0.426854 0.296610 0.074 Uiso 1 1 calc R . .
C70 C 1.1691(6) 0.1079(3) 0.2021(3) 0.0440(16) Uani 1 1 d . . .
H70 H 1.213848 0.143777 0.200242 0.053 Uiso 1 1 calc R . .
C71 C 0.3253(5) -0.1290(3) 0.4441(3) 0.0455(16) Uani 1 1 d . . .
H71 H 0.395917 -0.120299 0.432788 0.055 Uiso 1 1 calc R . .
C72 C 1.0927(11) 0.0458(6) 0.4732(5) 0.103(5) Uani 1 1 d . A 1
H72 H 1.092225 0.001771 0.479536 0.123 Uiso 1 1 calc R A 1
Cl1 Cl 1.04618(16) 0.13051(11) 0.18966(10) 0.0683(6) Uani 1 1 d . . .
Cl2 Cl 1.2103(2) 0.05574(11) 0.15488(11) 0.0850(9) Uani 1 1 d . . .
Cl3 Cl 1.1778(2) 0.07746(11) 0.26633(9) 0.0776(7) Uani 1 1 d . . .
Cl4 Cl 0.24363(15) -0.07781(9) 0.41168(7) 0.0557(5) Uani 1 1 d . . .
Cl5 Cl 0.2958(2) -0.20265(10) 0.42594(10) 0.0753(7) Uani 1 1 d . . .
Cl6 Cl 0.31753(15) -0.12066(15) 0.51330(8) 0.0782(8) Uani 1 1 d . . .
Cl7 Cl 1.0975(4) 0.05822(18) 0.40555(14) 0.1382(19) Uani 1 1 d . A 1
Cl8 Cl 0.9885(3) 0.07617(13) 0.50266(13) 0.1012(11) Uani 1 1 d . A 1
Cl9 Cl 1.2045(4) 0.0765(4) 0.5027(3) 0.211(3) Uani 1 1 d . A 1
N1 N 0.6436(3) -0.20855(19) 0.37436(17) 0.0231(9) Uani 1 1 d . . .
H1 H 0.611085 -0.174611 0.370427 0.028 Uiso 1 1 calc R . .
N2 N 0.6638(3) -0.12963(18) 0.29000(16) 0.0199(8) Uani 1 1 d . . .
H2 H 0.684655 -0.094691 0.301644 0.024 Uiso 1 1 calc R . .
N3 N 0.5346(3) -0.03744(18) 0.31075(17) 0.0200(8) Uani 1 1 d . . .
H3A H 0.550430 -0.000945 0.300793 0.024 Uiso 1 1 calc R . .
N4 N 0.6259(4) 0.04550(17) 0.37412(16) 0.0208(9) Uani 1 1 d . . .
H4A H 0.599616 0.081539 0.375071 0.025 Uiso 1 1 calc R . .
N5 N 0.6844(3) 0.13537(18) 0.30481(16) 0.0202(8) Uani 1 1 d . . .
H5 H 0.681333 0.172372 0.316487 0.024 Uiso 1 1 calc R . .
N6 N 0.5165(4) 0.20545(18) 0.28833(16) 0.0221(9) Uani 1 1 d . . .
H6A H 0.524174 0.243769 0.281698 0.027 Uiso 1 1 calc R . .
N7 N 0.5131(3) 0.29151(19) 0.36904(18) 0.0247(9) Uani 1 1 d . . .
H7A H 0.485249 0.326735 0.364103 0.030 Uiso 1 1 calc R . .
O1 O 0.7509(3) -0.27425(16) 0.33574(16) 0.0322(9) Uani 1 1 d . . .
O2 O 0.5420(3) -0.18214(16) 0.25023(17) 0.0326(9) Uani 1 1 d . . .
O3 O 0.5186(3) -0.10194(14) 0.37929(14) 0.0229(7) Uani 1 1 d . . .
O4 O 0.7541(3) -0.01118(15) 0.34226(15) 0.0243(7) Uani 1 1 d . . .
O5 O 0.6180(3) 0.06508(15) 0.25073(14) 0.0236(7) Uani 1 1 d . . .
O6 O 0.4747(3) 0.13672(16) 0.35050(15) 0.0271(8) Uani 1 1 d . . .
O7 O 0.6586(3) 0.24072(16) 0.38097(16) 0.0293(9) Uani 1 1 d . . .
O8 O 0.6576(3) 0.34044(19) 0.3637(2) 0.0467(12) Uani 1 1 d . . .

loop_
_atom_site_aniso_label
_atom_site_aniso_U_11
_atom_site_aniso_U_22
_atom_site_aniso_U_33
_atom_site_aniso_U_23
_atom_site_aniso_U_13
_atom_site_aniso_U_12
C1 0.032(3) 0.021(2) 0.023(2) 0.007(2) 0.003(2) 0.001(2)
C2 0.024(3) 0.023(2) 0.024(2) 0.0117(19) 0.003(2) 0.006(2)
C3 0.035(3) 0.031(3) 0.023(3) 0.008(2) 0.003(2) 0.008(2)
C4 0.029(3) 0.047(3) 0.027(3) 0.012(3) 0.002(2) 0.009(3)
C5 0.030(3) 0.042(3) 0.028(3) 0.015(2) -0.005(2) 0.003(2)
C6 0.037(4) 0.060(4) 0.033(3) 0.018(3) -0.004(3) 0.000(3)
C7 0.039(4) 0.066(5) 0.044(4) 0.024(3) -0.013(3) -0.009(3)
C8 0.057(4) 0.046(4) 0.032(3) 0.011(3) -0.017(3) -0.012(3)
C9 0.041(3) 0.037(3) 0.025(3) 0.012(2) -0.008(3) 0.001(3)
C10 0.052(4) 0.038(3) 0.025(3) 0.000(2) -0.009(3) 0.002(3)
C11 0.044(4) 0.037(3) 0.024(3) 0.004(2) 0.001(3) 0.008(3)
C12 0.034(3) 0.031(3) 0.022(3) 0.007(2) 0.001(2) 0.007(2)
C13 0.037(3) 0.038(3) 0.020(3) 0.004(2) 0.006(2) 0.005(3)
C14 0.025(3) 0.033(3) 0.029(3) 0.012(2) 0.003(2) 0.002(2)
C15 0.030(3) 0.024(3) 0.024(2) 0.010(2) -0.001(2) 0.005(2)
C16 0.034(3) 0.032(3) 0.024(3) 0.015(2) -0.002(2) 0.001(2)
C17 0.038(3) 0.023(2) 0.027(3) 0.005(2) 0.005(2) -0.004(2)
C18 0.028(3) 0.018(2) 0.023(2) -0.0058(19) -0.001(2) 0.001(2)
C19 0.030(3) 0.019(2) 0.018(2) -0.0067(18) 0.004(2) 0.003(2)
C20 0.029(3) 0.022(2) 0.017(2) -0.0047(18) 0.000(2) 0.001(2)
C21 0.022(2) 0.025(2) 0.020(2) -0.001(2) -0.002(2) 0.005(2)
C22 0.021(2) 0.024(2) 0.020(2) -0.0041(19) -0.0015(19) 0.0031(19)
C23 0.026(3) 0.027(3) 0.020(2) 0.003(2) 0.002(2) 0.001(2)
C24 0.029(3) 0.023(2) 0.024(3) -0.004(2) -0.002(2) 0.004(2)
C25 0.023(3) 0.030(3) 0.019(2) -0.005(2) 0.001(2) 0.004(2)
C26 0.033(3) 0.034(3) 0.022(3) -0.006(2) -0.004(2) 0.012(2)
C27 0.036(3) 0.045(3) 0.020(3) -0.008(2) 0.001(2) 0.014(3)
C28 0.032(3) 0.047(3) 0.016(2) 0.001(2) 0.002(2) 0.002(3)
C29 0.023(3) 0.038(3) 0.020(2) -0.002(2) -0.002(2) 0.007(2)
C30 0.027(3) 0.042(3) 0.022(3) 0.010(2) 0.001(2) -0.004(2)
C31 0.030(3) 0.029(3) 0.025(3) 0.006(2) -0.002(2) -0.002(2)
C32 0.024(3) 0.028(3) 0.021(2) 0.003(2) -0.005(2) 0.002(2)
C33 0.035(3) 0.022(2) 0.026(3) -0.002(2) -0.002(2) 0.001(2)
C34 0.030(3) 0.025(3) 0.023(2) -0.006(2) 0.001(2) 0.005(2)
C35 0.019(2) 0.026(2) 0.018(2) -0.0025(19) -0.0035(19) 0.0021(19)
C36 0.020(2) 0.032(3) 0.017(2) -0.001(2) -0.002(2) 0.005(2)
C37 0.029(3) 0.023(2) 0.017(2) -0.0043(19) 0.0016(19) -0.003(2)
C38 0.025(3) 0.026(3) 0.022(3) -0.004(2) 0.000(2) -0.001(2)
C39 0.045(3) 0.026(3) 0.021(3) -0.004(2) -0.008(2) 0.002(2)
C40 0.020(3) 0.041(3) 0.049(4) -0.014(3) -0.004(3) -0.002(2)
C41 0.017(2) 0.020(2) 0.024(2) -0.0027(19) 0.0061(19) 0.0015(19)
C42 0.043(3) 0.017(2) 0.017(2) 0.0014(18) 0.005(2) -0.005(2)
C43 0.070(5) 0.024(3) 0.022(3) 0.005(2) -0.011(3) -0.013(3)
C44 0.063(4) 0.021(3) 0.035(3) -0.002(2) 0.034(3) -0.005(3)
C45 0.029(3) 0.018(2) 0.015(2) -0.0030(17) -0.0032(19) 0.001(2)
C46 0.021(2) 0.019(2) 0.026(2) -0.0010(19) 0.000(2) -0.0007(19)
C47 0.034(3) 0.022(2) 0.033(3) -0.002(2) -0.007(2) -0.006(2)
C48 0.025(3) 0.025(3) 0.043(3) 0.000(2) 0.008(2) 0.002(2)
C49 0.032(3) 0.019(2) 0.016(2) -0.0001(18) 0.008(2) -0.001(2)
C50 0.030(3) 0.023(2) 0.015(2) -0.0013(18) 0.000(2) 0.003(2)
C51 0.050(4) 0.028(3) 0.016(2) 0.004(2) 0.005(2) 0.009(2)
C52 0.039(3) 0.031(3) 0.028(3) -0.005(2) -0.009(2) 0.004(3)
C53 0.020(2) 0.025(3) 0.021(2) 0.004(2) -0.002(2) 0.003(2)
C54 0.028(3) 0.025(2) 0.019(2) -0.0014(19) -0.003(2) 0.005(2)
C55 0.031(3) 0.028(3) 0.019(2) -0.001(2) -0.002(2) 0.005(2)
C56 0.026(3) 0.029(3) 0.022(3) -0.001(2) -0.003(2) 0.008(2)
C57 0.027(3) 0.032(3) 0.036(3) 0.007(2) 0.000(2) 0.003(2)
C58 0.038(3) 0.026(3) 0.053(4) -0.002(3) 0.000(3) 0.009(3)
C59 0.032(3) 0.036(3) 0.037(3) -0.017(2) -0.004(2) 0.010(2)
C60 0.027(3) 0.044(3) 0.023(3) -0.003(2) 0.000(2) 0.005(2)
C61 0.025(3) 0.029(3) 0.023(2) -0.001(2) -0.002(2) 0.005(2)
C62 0.034(3) 0.027(3) 0.028(3) -0.005(2) -0.009(2) -0.001(2)
C63 0.041(4) 0.035(3) 0.092(6) 0.010(4) -0.032(4) -0.013(3)
C64 0.026(3) 0.040(4) 0.088(6) 0.023(4) -0.025(4) -0.009(3)
C65 0.037(4) 0.050(4) 0.079(6) 0.024(4) -0.007(4) -0.011(3)
C66 0.036(4) 0.068(5) 0.089(7) 0.014(5) -0.002(4) -0.008(4)
C67 0.029(4) 0.090(7) 0.090(7) 0.031(6) -0.009(4) -0.011(4)
C68 0.031(4) 0.072(6) 0.112(8) 0.048(6) -0.025(5) -0.015(4)
C69 0.034(4) 0.046(4) 0.105(8) 0.029(4) -0.027(4) -0.011(3)
C70 0.057(4) 0.040(3) 0.035(3) 0.007(3) 0.007(3) -0.020(3)
C71 0.032(3) 0.062(4) 0.042(4) 0.018(3) 0.008(3) -0.005(3)
C72 0.134(11) 0.091(7) 0.083(8) 0.036(6) 0.050(8) 0.049(8)
Cl1 0.0449(10) 0.0884(14) 0.0714(13) 0.0069(11) -0.0035(9) -0.0224(10)
Cl2 0.107(2) 0.0650(13) 0.0826(16) -0.0280(11) 0.0443(15) -0.0322(13)
Cl3 0.1042(19) 0.0792(14) 0.0493(11) 0.0286(10) 0.0070(12) -0.0043(14)
Cl4 0.0506(10) 0.0700(11) 0.0465(9) 0.0149(8) 0.0096(8) 0.0076(9)
Cl5 0.0851(16) 0.0599(11) 0.0809(15) 0.0323(11) -0.0156(13) -0.0254(11)
Cl6 0.0366(9) 0.157(2) 0.0408(10) 0.0078(12) 0.0046(8) 0.0208(12)
Cl7 0.194(4) 0.134(3) 0.086(2) 0.049(2) 0.059(2) 0.104(3)
Cl8 0.110(2) 0.0944(18) 0.099(2) 0.0482(16) 0.0452(18) 0.0414(17)
Cl9 0.095(3) 0.301(8) 0.237(7) -0.133(7) 0.014(4) -0.025(4)
N1 0.031(2) 0.0180(19) 0.020(2) -0.0004(16) 0.0034(18) 0.0013(17)
N2 0.027(2) 0.0163(19) 0.0164(19) -0.0044(15) 0.0017(16) -0.0016(17)
N3 0.019(2) 0.0183(18) 0.023(2) -0.0028(16) 0.0018(17) 0.0005(16)
N4 0.033(2) 0.0125(18) 0.0173(19) -0.0005(15) 0.0021(17) -0.0014(17)
N5 0.026(2) 0.0155(18) 0.019(2) -0.0009(15) 0.0009(17) 0.0005(17)
N6 0.035(2) 0.0141(18) 0.017(2) -0.0008(15) 0.0007(18) 0.0045(17)
N7 0.025(2) 0.023(2) 0.026(2) -0.0041(17) -0.0046(18) 0.0057(18)
O1 0.044(2) 0.0191(17) 0.034(2) -0.0017(15) 0.0053(19) 0.0072(17)
O2 0.035(2) 0.0242(18) 0.038(2) -0.0089(16) -0.0065(18) -0.0020(16)
O3 0.0273(19) 0.0188(16) 0.0226(17) -0.0002(13) 0.0070(15) -0.0036(14)
O4 0.0272(19) 0.0182(17) 0.0275(18) -0.0004(14) -0.0024(15) 0.0039(15)
O5 0.034(2) 0.0189(17) 0.0180(16) -0.0034(13) 0.0017(15) 0.0031(15)
O6 0.030(2) 0.0237(18) 0.0275(19) 0.0060(15) 0.0028(16) 0.0041(15)
O7 0.030(2) 0.029(2) 0.029(2) 0.0001(16) -0.0071(16) 0.0058(16)
O8 0.031(2) 0.028(2) 0.082(4) 0.004(2) -0.021(2) -0.0026(18)

loop_
_atom_type_symbol
_atom_type_description
_atom_type_scat_dispersion_real
_atom_type_scat_dispersion_imag
_atom_type_scat_source
C C 0.0181 0.0091 'International Tables Vol C Tables 4.2.6.8 and 6.1.1.4'
H H 0.0000 0.0000 'International Tables Vol C Tables 4.2.6.8 and 6.1.1.4'
N N 0.0311 0.0180 'International Tables Vol C Tables 4.2.6.8 and 6.1.1.4'
O O 0.0492 0.0322 'International Tables Vol C Tables 4.2.6.8 and 6.1.1.4'
Cl Cl 0.3639 0.7018 'International Tables Vol C Tables 4.2.6.8 and 6.1.1.4'

loop_
_geom_angle_atom_site_label_1
_geom_angle_atom_site_label_2
_geom_angle_atom_site_label_3
_geom_angle
C2 C1 C17 121.7(5)
C14 C1 C2 118.8(5)
C14 C1 C17 119.5(5)
C1 C2 C3 122.4(5)
C1 C2 C15 119.8(5)
C15 C2 C3 117.9(5)
C2 C3 H3 119.3
C4 C3 C2 121.4(6)
C4 C3 H3 119.3
C3 C4 H4 119.2
C3 C4 C5 121.6(6)
C5 C4 H4 119.2
C6 C5 C4 121.9(6)
C6 C5 C16 119.6(6)
C16 C5 C4 118.4(6)
C5 C6 H6 119.7
C7 C6 C5 120.6(7)
C7 C6 H6 119.7
C6 C7 H7 119.8
C6 C7 C8 120.4(7)
C8 C7 H7 119.8
C7 C8 H8 119.1
C7 C8 C9 121.8(7)
C9 C8 H8 119.1
C8 C9 C10 123.7(6)
C8 C9 C16 118.2(6)
C10 C9 C16 118.1(6)
C9 C10 H10 119.0
C11 C10 C9 122.1(6)
C11 C10 H10 119.0
C10 C11 H11 119.5
C10 C11 C12 121.1(6)
C12 C11 H11 119.5
C13 C12 C11 122.0(5)
C13 C12 C15 118.8(5)
C15 C12 C11 119.2(6)
C12 C13 H13 119.8
C12 C13 C14 120.4(5)
C14 C13 H13 119.8
C1 C14 H14 119.0
C13 C14 C1 122.0(6)
C13 C14 H14 119.0
C2 C15 C12 120.2(5)
C2 C15 C16 120.7(5)
C16 C15 C12 119.1(5)
C5 C16 C9 119.4(6)
C5 C16 C15 120.1(5)
C15 C16 C9 120.5(5)
C1 C17 H17A 109.6
C1 C17 H17B 109.6
H17A C17 H17B 108.2
N1 C17 C1 110.1(4)
N1 C17 H17A 109.6
N1 C17 H17B 109.6
N1 C18 C19 117.4(4)
O1 C18 C19 118.5(5)
O1 C18 N1 124.1(5)
C18 C19 H19 107.5
C18 C19 C20 109.0(4)
C20 C19 H19 107.5
N2 C19 C18 115.1(4)
N2 C19 H19 107.5
N2 C19 C20 109.9(4)
C19 C20 H20A 109.1
C19 C20 H20B 109.1
H20A C20 H20B 107.8
C21 C20 C19 112.7(4)
C21 C20 H20A 109.1
C21 C20 H20B 109.1
C22 C21 C20 120.7(5)
C34 C21 C20 119.6(5)
C34 C21 C22 119.7(5)
C21 C22 C23 122.5(5)
C21 C22 C35 119.0(5)
C35 C22 C23 118.5(4)
C22 C23 H23 119.2
C24 C23 C22 121.5(5)
C24 C23 H23 119.2
C23 C24 H24 119.5
C23 C24 C25 120.9(5)
C25 C24 H24 119.5
C26 C25 C24 121.8(5)
C26 C25 C36 119.2(5)
C36 C25 C24 119.0(5)
C25 C26 H26 119.7
C27 C26 C25 120.5(5)
C27 C26 H26 119.7
C26 C27 H27 119.6
C26 C27 C28 120.8(5)
C28 C27 H27 119.6
C27 C28 H28 119.8
C27 C28 C29 120.4(5)
C29 C28 H28 119.8
C28 C29 C30 122.1(5)
C28 C29 C36 118.8(5)
C36 C29 C30 119.0(5)
C29 C30 H30 119.3
C31 C30 C29 121.5(5)
C31 C30 H30 119.3
C30 C31 H31 119.5
C30 C31 C32 121.1(5)
C32 C31 H31 119.5
C33 C32 C31 121.9(5)
C33 C32 C35 119.1(5)
C35 C32 C31 118.9(5)
C32 C33 H33 119.8
C34 C33 C32 120.4(5)
C34 C33 H33 119.8
C21 C34 H34 119.3
C33 C34 C21 121.5(5)
C33 C34 H34 119.3
C22 C35 C32 120.3(5)
C22 C35 C36 120.1(5)
C32 C35 C36 119.5(5)
C25 C36 C29 120.2(5)
C25 C36 C35 119.9(5)
C29 C36 C35 119.9(5)
N2 C37 C38 118.5(4)
O2 C37 C38 119.7(5)
O2 C37 N2 121.6(5)
C39 C38 C37 107.3(4)
C40 C38 C37 109.8(5)
C40 C38 C39 109.6(5)
N3 C38 C37 110.3(4)
N3 C38 C39 108.0(4)
N3 C38 C40 111.6(4)
C38 C39 H39A 109.5
C38 C39 H39B 109.5
C38 C39 H39C 109.5
H39A C39 H39B 109.5
H39A C39 H39C 109.5
H39B C39 H39C 109.5
C38 C40 H40A 109.5
C38 C40 H40B 109.5
C38 C40 H40C 109.5
H40A C40 H40B 109.5
H40A C40 H40C 109.5
H40B C40 H40C 109.5
N3 C41 C42 118.0(4)
O3 C41 C42 119.6(4)
O3 C41 N3 122.3(5)
C41 C42 C43 109.5(4)
C44 C42 C41 107.1(5)
C44 C42 C43 110.8(5)
N4 C42 C41 110.9(4)
N4 C42 C43 111.3(5)
N4 C42 C44 107.2(4)
C42 C43 H43A 109.5
C42 C43 H43B 109.5
C42 C43 H43C 109.5
H43A C43 H43B 109.5
H43A C43 H43C 109.5
H43B C43 H43C 109.5
C42 C44 H44A 109.5
C42 C44 H44B 109.5
C42 C44 H44C 109.5
H44A C44 H44B 109.5
H44A C44 H44C 109.5
H44B C44 H44C 109.5
N4 C45 C46 115.5(4)
O4 C45 C46 121.5(5)
O4 C45 N4 122.9(5)
C45 C46 C47 107.4(4)
C48 C46 C45 111.0(4)
C48 C46 C47 109.8(5)
N5 C46 C45 109.8(4)
N5 C46 C47 108.2(4)
N5 C46 C48 110.5(4)
C46 C47 H47A 109.5
C46 C47 H47B 109.5
C46 C47 H47C 109.5
H47A C47 H47B 109.5
H47A C47 H47C 109.5
H47B C47 H47C 109.5
C46 C48 H48A 109.5
C46 C48 H48B 109.5
C46 C48 H48C 109.5
H48A C48 H48B 109.5
H48A C48 H48C 109.5
H48B C48 H48C 109.5
N5 C49 C50 118.1(4)
O5 C49 C50 120.3(5)
O5 C49 N5 121.6(5)
C49 C50 C51 107.7(4)
C52 C50 C49 110.8(4)
C52 C50 C51 110.6(5)
N6 C50 C49 109.7(4)
N6 C50 C51 107.5(4)
N6 C50 C52 110.5(4)
C50 C51 H51A 109.5
C50 C51 H51B 109.5
C50 C51 H51C 109.5
H51A C51 H51B 109.5
H51A C51 H51C 109.5
H51B C51 H51C 109.5
C50 C52 H52A 109.5
C50 C52 H52B 109.5
C50 C52 H52C 109.5
H52A C52 H52B 109.5
H52A C52 H52C 109.5
H52B C52 H52C 109.5
N6 C53 C54 116.6(4)
O6 C53 C54 120.0(5)
O6 C53 N6 123.4(5)
C53 C54 H54 108.3
C53 C54 C55 109.0(4)
C55 C54 H54 108.3
N7 C54 C53 112.3(4)
N7 C54 H54 108.3
N7 C54 C55 110.6(4)
C54 C55 H55A 109.0
C54 C55 H55B 109.0
H55A C55 H55B 107.8
C56 C55 C54 112.9(4)
C56 C55 H55A 109.0
C56 C55 H55B 109.0
C57 C56 C55 120.9(5)
C61 C56 C55 120.0(5)
C61 C56 C57 119.1(5)
C56 C57 H57 120.2
C58 C57 C56 119.6(6)
C58 C57 H57 120.2
C57 C58 H58 119.7
C59 C58 C57 120.5(5)
C59 C58 H58 119.7
C58 C59 H59 119.6
C58 C59 C60 120.7(5)
C60 C59 H59 119.6
C59 C60 H60 120.6
C59 C60 C61 118.8(5)
C61 C60 H60 120.6
C56 C61 C60 121.2(5)
C56 C61 H61 119.4
C60 C61 H61 119.4
N7 C62 O8 110.9(5)
O7 C62 N7 124.3(5)
O7 C62 O8 124.9(6)
H63A C63 H63B 108.0
C64 C63 H63A 109.3
C64 C63 H63B 109.3
O8 C63 H63A 109.3
O8 C63 H63B 109.3
O8 C63 C64 111.4(6)
C65 C64 C63 121.3(7)
C65 C64 C69 118.4(9)
C69 C64 C63 120.3(8)
C64 C65 H65 119.4
C64 C65 C66 121.2(8)
C66 C65 H65 119.4
C65 C66 H66 120.1
C65 C66 C67 119.7(10)
C67 C66 H66 120.1
C66 C67 H67 120.8
C68 C67 C66 118.5(10)
C68 C67 H67 120.8
C67 C68 H68 119.1
C67 C68 C69 121.8(8)
C69 C68 H68 119.1
C64 C69 H69 119.8
C68 C69 C64 120.4(9)
C68 C69 H69 119.8
Cl1 C70 H70 108.5
Cl1 C70 Cl2 111.4(4)
Cl1 C70 Cl3 109.9(4)
Cl2 C70 H70 108.5
Cl2 C70 Cl3 110.0(4)
Cl3 C70 H70 108.5
Cl4 C71 H71 108.5
Cl5 C71 H71 108.5
Cl5 C71 Cl4 110.5(4)
Cl6 C71 H71 108.5
Cl6 C71 Cl4 110.5(4)
Cl6 C71 Cl5 110.2(4)
Cl7 C72 H72 108.5
Cl7 C72 Cl9 108.3(8)
Cl8 C72 H72 108.5
Cl8 C72 Cl7 113.1(7)
Cl8 C72 Cl9 109.9(8)
Cl9 C72 H72 108.5
C17 N1 H1 118.6
C18 N1 C17 122.8(4)
C18 N1 H1 118.6
C19 N2 H2 119.9
C37 N2 C19 120.2(4)
C37 N2 H2 119.9
C38 N3 H3A 118.8
C41 N3 C38 122.3(4)
C41 N3 H3A 118.8
C42 N4 H4A 118.1
C45 N4 C42 123.8(4)
C45 N4 H4A 118.1
C46 N5 H5 119.2
C49 N5 C46 121.7(4)
C49 N5 H5 119.2
C50 N6 H6A 118.6
C53 N6 C50 122.8(4)
C53 N6 H6A 118.6
C54 N7 H7A 119.6
C62 N7 C54 120.9(4)
C62 N7 H7A 119.6
C62 O8 C63 116.4(5)

loop_
_geom_bond_atom_site_label_1
_geom_bond_atom_site_label_2
_geom_bond_distance
C1 C2 1.405(8)
C1 C14 1.392(8)
C1 C17 1.517(8)
C2 C3 1.442(8)
C2 C15 1.417(8)
C3 H3 0.9500
C3 C4 1.349(9)
C4 H4 0.9500
C4 C5 1.436(9)
C5 C6 1.409(9)
C5 C16 1.413(9)
C6 H6 0.9500
C6 C7 1.375(11)
C7 H7 0.9500
C7 C8 1.378(11)
C8 H8 0.9500
C8 C9 1.406(10)
C9 C10 1.429(10)
C9 C16 1.430(9)
C10 H10 0.9500
C10 C11 1.337(10)
C11 H11 0.9500
C11 C12 1.439(8)
C12 C13 1.390(9)
C12 C15 1.422(8)
C13 H13 0.9500
C13 C14 1.391(9)
C14 H14 0.9500
C15 C16 1.421(8)
C17 H17A 0.9900
C17 H17B 0.9900
C17 N1 1.457(7)
C18 C19 1.528(7)
C18 N1 1.331(7)
C18 O1 1.236(6)
C19 H19 1.0000
C19 C20 1.542(8)
C19 N2 1.446(6)
C20 H20A 0.9900
C20 H20B 0.9900
C20 C21 1.504(7)
C21 C22 1.416(7)
C21 C34 1.391(7)
C22 C23 1.430(7)
C22 C35 1.419(7)
C23 H23 0.9500
C23 C24 1.366(7)
C24 H24 0.9500
C24 C25 1.435(8)
C25 C26 1.398(7)
C25 C36 1.410(8)
C26 H26 0.9500
C26 C27 1.379(9)
C27 H27 0.9500
C27 C28 1.385(9)
C28 H28 0.9500
C28 C29 1.406(8)
C29 C30 1.441(8)
C29 C36 1.412(7)
C30 H30 0.9500
C30 C31 1.342(8)
C31 H31 0.9500
C31 C32 1.445(7)
C32 C33 1.395(8)
C32 C35 1.422(7)
C33 H33 0.9500
C33 C34 1.391(8)
C34 H34 0.9500
C35 C36 1.435(7)
C37 C38 1.532(8)
C37 N2 1.334(7)
C37 O2 1.228(6)
C38 C39 1.529(7)
C38 C40 1.519(8)
C38 N3 1.467(6)
C39 H39A 0.9800
C39 H39B 0.9800
C39 H39C 0.9800
C40 H40A 0.9800
C40 H40B 0.9800
C40 H40C 0.9800
C41 C42 1.534(7)
C41 N3 1.336(7)
C41 O3 1.239(6)
C42 C43 1.534(8)
C42 C44 1.514(8)
C42 N4 1.465(6)
C43 H43A 0.9800
C43 H43B 0.9800
C43 H43C 0.9800
C44 H44A 0.9800
C44 H44B 0.9800
C44 H44C 0.9800
C45 C46 1.540(7)
C45 N4 1.351(7)
C45 O4 1.232(6)
C46 C47 1.540(7)
C46 C48 1.525(7)
C46 N5 1.467(7)
C47 H47A 0.9800
C47 H47B 0.9800
C47 H47C 0.9800
C48 H48A 0.9800
C48 H48B 0.9800
C48 H48C 0.9800
C49 C50 1.532(7)
C49 N5 1.348(7)
C49 O5 1.238(6)
C50 C51 1.535(7)
C50 C52 1.523(8)
C50 N6 1.464(6)
C51 H51A 0.9800
C51 H51B 0.9800
C51 H51C 0.9800
C52 H52A 0.9800
C52 H52B 0.9800
C52 H52C 0.9800
C53 C54 1.524(7)
C53 N6 1.342(7)
C53 O6 1.226(6)
C54 H54 1.0000
C54 C55 1.534(8)
C54 N7 1.453(7)
C55 H55A 0.9900
C55 H55B 0.9900
C55 C56 1.508(7)
C56 C57 1.402(8)
C56 C61 1.384(8)
C57 H57 0.9500
C57 C58 1.395(9)
C58 H58 0.9500
C58 C59 1.369(10)
C59 H59 0.9500
C59 C60 1.391(9)
C60 H60 0.9500
C60 C61 1.395(8)
C61 H61 0.9500
C62 N7 1.344(8)
C62 O7 1.217(7)
C62 O8 1.348(7)
C63 H63A 0.9900
C63 H63B 0.9900
C63 C64 1.494(13)
C63 O8 1.464(9)
C64 C65 1.366(12)
C64 C69 1.397(10)
C65 H65 0.9500
C65 C66 1.369(13)
C66 H66 0.9500
C66 C67 1.421(13)
C67 H67 0.9500
C67 C68 1.340(16)
C68 H68 0.9500
C68 C69 1.369(15)
C69 H69 0.9500
C70 H70 1.0000
C70 Cl1 1.740(8)
C70 Cl2 1.753(7)
C70 Cl3 1.754(7)
C71 H71 1.0000
C71 Cl4 1.777(7)
C71 Cl5 1.757(8)
C71 Cl6 1.749(7)
C72 H72 1.0000
C72 Cl7 1.721(11)
C72 Cl8 1.712(12)
C72 Cl9 1.797(18)
N1 H1 0.8800
N2 H2 0.8800
N3 H3A 0.8800
N4 H4A 0.8800
N5 H5 0.8800
N6 H6A 0.8800
N7 H7A 0.8800

loop_
_geom_hbond_atom_site_label_D
_geom_hbond_atom_site_label_H
_geom_hbond_atom_site_label_A
_geom_hbond_distance_DH
_geom_hbond_distance_HA
_geom_hbond_distance_DA
_geom_hbond_angle_DHA
_geom_hbond_site_symmetry_A
_geom_hbond_publ_flag
N1 H1 O3 0.88 2.05 2.912(6) 165.3 . yes
N2 H2 O4 0.88 2.32 3.193(5) 170.9 . yes
N3 H3A O5 0.88 2.14 2.961(5) 155.4 . yes
N4 H4A O6 0.88 2.16 2.927(6) 145.4 . yes
N5 H5 O7 0.88 2.25 3.056(6) 152.5 . yes
N6 H6A O2 0.88 2.04 2.807(5) 144.7 3_655 yes

loop_
_geom_torsion_atom_site_label_1
_geom_torsion_atom_site_label_2
_geom_torsion_atom_site_label_3
_geom_torsion_atom_site_label_4
_geom_torsion
C1 C2 C3 C4 179.0(5)
C1 C2 C15 C12 2.3(7)
C1 C2 C15 C16 -178.1(5)
C1 C17 N1 C18 123.7(5)
C2 C1 C14 C13 1.9(8)
C2 C1 C17 N1 -64.6(7)
C2 C3 C4 C5 -1.0(8)
C2 C15 C16 C5 -0.8(7)
C2 C15 C16 C9 178.8(5)
C3 C2 C15 C12 -177.9(5)
C3 C2 C15 C16 1.8(7)
C3 C4 C5 C6 179.4(6)
C3 C4 C5 C16 2.0(8)
C4 C5 C6 C7 -179.3(6)
C4 C5 C16 C9 179.4(5)
C4 C5 C16 C15 -1.1(8)
C5 C6 C7 C8 0.8(10)
C6 C5 C16 C9 1.9(8)
C6 C5 C16 C15 -178.5(5)
C6 C7 C8 C9 0.3(10)
C7 C8 C9 C10 178.1(6)
C7 C8 C9 C16 -0.3(9)
C8 C9 C10 C11 -178.4(6)
C8 C9 C16 C5 -0.8(8)
C8 C9 C16 C15 179.6(5)
C9 C10 C11 C12 -0.6(9)
C10 C9 C16 C5 -179.3(5)
C10 C9 C16 C15 1.1(8)
C10 C11 C12 C13 -178.5(6)
C10 C11 C12 C15 0.1(8)
C11 C12 C13 C14 178.3(5)
C11 C12 C15 C2 -179.4(5)
C11 C12 C15 C16 1.0(7)
C12 C13 C14 C1 -0.2(8)
C12 C15 C16 C5 178.8(5)
C12 C15 C16 C9 -1.6(7)
C13 C12 C15 C2 -0.7(7)
C13 C12 C15 C16 179.7(5)
C14 C1 C2 C3 177.3(5)
C14 C1 C2 C15 -2.9(7)
C14 C1 C17 N1 113.9(6)
C15 C2 C3 C4 -0.9(7)
C15 C12 C13 C14 -0.3(8)
C16 C5 C6 C7 -1.9(9)
C16 C9 C10 C11 0.0(9)
C17 C1 C2 C3 -4.2(7)
C17 C1 C2 C15 175.7(4)
C17 C1 C14 C13 -176.7(5)
C18 C19 C20 C21 161.1(4)
C18 C19 N2 C37 -75.7(6)
C19 C18 N1 C17 -171.8(5)
C19 C20 C21 C22 -76.6(6)
C19 C20 C21 C34 102.4(6)
C20 C19 N2 C37 160.8(4)
C20 C21 C22 C23 -1.1(8)
C20 C21 C22 C35 179.7(5)
C20 C21 C34 C33 179.8(5)
C21 C22 C23 C24 179.6(5)
C21 C22 C35 C32 0.4(7)
C21 C22 C35 C36 178.9(5)
C22 C21 C34 C33 -1.3(8)
C22 C23 C24 C25 0.9(9)
C22 C35 C36 C25 2.2(8)
C22 C35 C36 C29 -178.3(5)
C23 C22 C35 C32 -178.9(5)
C23 C22 C35 C36 -0.4(7)
C23 C24 C25 C26 -179.4(5)
C23 C24 C25 C36 0.9(8)
C24 C25 C26 C27 -178.3(5)
C24 C25 C36 C29 178.1(5)
C24 C25 C36 C35 -2.5(8)
C25 C26 C27 C28 -0.3(9)
C26 C25 C36 C29 -1.6(8)
C26 C25 C36 C35 177.9(5)
C26 C27 C28 C29 -0.4(9)
C27 C28 C29 C30 179.6(6)
C27 C28 C29 C36 0.1(9)
C28 C29 C30 C31 177.8(6)
C28 C29 C36 C25 0.9(8)
C28 C29 C36 C35 -178.6(5)
C29 C30 C31 C32 1.3(9)
C30 C29 C36 C25 -178.6(5)
C30 C29 C36 C35 1.9(8)
C30 C31 C32 C33 178.8(5)
C30 C31 C32 C35 0.9(8)
C31 C32 C33 C34 -177.3(5)
C31 C32 C35 C22 176.9(5)
C31 C32 C35 C36 -1.6(7)
C32 C33 C34 C21 0.6(9)
C32 C35 C36 C25 -179.3(5)
C32 C35 C36 C29 0.2(7)
C33 C32 C35 C22 -1.1(8)
C33 C32 C35 C36 -179.6(5)
C34 C21 C22 C23 180.0(5)
C34 C21 C22 C35 0.8(8)
C35 C22 C23 C24 -1.2(8)
C35 C32 C33 C34 0.6(8)
C36 C25 C26 C27 1.3(9)
C36 C29 C30 C31 -2.7(8)
C37 C38 N3 C41 -57.9(6)
C38 C37 N2 C19 178.5(4)
C39 C38 N3 C41 -174.9(5)
C40 C38 N3 C41 64.5(6)
C41 C42 N4 C45 -61.2(7)
C42 C41 N3 C38 -178.1(5)
C43 C42 N4 C45 61.0(6)
C44 C42 N4 C45 -177.8(5)
C45 C46 N5 C49 -53.7(6)
C46 C45 N4 C42 -174.3(4)
C47 C46 N5 C49 -170.7(4)
C48 C46 N5 C49 69.0(6)
C49 C50 N6 C53 -54.6(7)
C50 C49 N5 C46 -177.5(4)
C51 C50 N6 C53 -171.4(5)
C52 C50 N6 C53 67.9(6)
C53 C54 C55 C56 171.7(4)
C53 C54 N7 C62 -51.2(6)
C54 C53 N6 C50 -174.3(5)
C54 C55 C56 C57 94.5(6)
C54 C55 C56 C61 -84.0(6)
C55 C54 N7 C62 -173.3(5)
C55 C56 C57 C58 -175.6(5)
C55 C56 C61 C60 176.3(5)
C56 C57 C58 C59 -2.0(10)
C57 C56 C61 C60 -2.3(8)
C57 C58 C59 C60 0.4(10)
C58 C59 C60 C61 0.4(9)
C59 C60 C61 C56 0.6(9)
C61 C56 C57 C58 2.9(9)
C63 C64 C65 C66 178.0(7)
C63 C64 C69 C68 -177.3(7)
C64 C63 O8 C62 95.9(7)
C64 C65 C66 C67 -0.6(12)
C65 C64 C69 C68 1.1(10)
C65 C66 C67 C68 0.9(12)
C66 C67 C68 C69 -0.2(12)
C67 C68 C69 C64 -0.8(12)
C69 C64 C65 C66 -0.4(11)
N1 C18 C19 C20 111.1(5)
N1 C18 C19 N2 -12.9(7)
N2 C19 C20 C21 -71.9(5)
N2 C37 C38 C39 94.1(5)
N2 C37 C38 C40 -146.8(5)
N2 C37 C38 N3 -23.4(6)
N3 C41 C42 C43 -144.3(5)
N3 C41 C42 C44 95.5(5)
N3 C41 C42 N4 -21.1(7)
N4 C45 C46 C47 77.4(5)
N4 C45 C46 C48 -162.6(5)
N4 C45 C46 N5 -40.1(6)
N5 C49 C50 C51 84.2(5)
N5 C49 C50 C52 -154.8(5)
N5 C49 C50 N6 -32.5(6)
N6 C53 C54 C55 86.5(6)
N6 C53 C54 N7 -36.5(6)
N7 C54 C55 C56 -64.3(6)
N7 C62 O8 C63 -176.8(6)
O1 C18 C19 C20 -66.7(6)
O1 C18 C19 N2 169.3(5)
O1 C18 N1 C17 5.9(8)
O2 C37 C38 C39 -81.9(6)
O2 C37 C38 C40 37.2(7)
O2 C37 C38 N3 160.6(5)
O2 C37 N2 C19 -5.5(7)
O3 C41 C42 C43 38.6(7)
O3 C41 C42 C44 -81.6(6)
O3 C41 C42 N4 161.8(5)
O3 C41 N3 C38 -1.1(7)
O4 C45 C46 C47 -99.6(5)
O4 C45 C46 C48 20.4(7)
O4 C45 C46 N5 142.9(5)
O4 C45 N4 C42 2.6(8)
O5 C49 C50 C51 -94.2(6)
O5 C49 C50 C52 26.8(7)
O5 C49 C50 N6 149.1(5)
O5 C49 N5 C46 0.9(7)
O6 C53 C54 C55 -92.5(6)
O6 C53 C54 N7 144.6(5)
O6 C53 N6 C50 4.6(8)
O7 C62 N7 C54 -3.1(9)
O7 C62 O8 C63 2.7(10)
O8 C62 N7 C54 176.5(5)
O8 C63 C64 C65 -83.4(8)
O8 C63 C64 C69 95.0(7)
